data_4124176
loop_
_publ_author_name
'Marshall, Ross J.'
'Griffin, Sarah L.'
'Wilson, Claire'
'Forgan, Ross S.'

_publ_section_title
;
 Single-Crystal to Single-Crystal Mechanical Contraction of Metal-Organic
 Frameworks through Stereoselective Postsynthetic Bromination.
;
_journal_issue 30
_journal_name_full 'Journal of the American Chemical Society'
_journal_page_first 9527
_journal_page_last 9530
_journal_paper_doi 10.1021/jacs.5b05434
_journal_volume 137
_journal_year 2015
_chemical_formula_moiety 'Hf6 O4(OH)4 (C16H8O4)6'
_chemical_formula_sum 'C96 H52 Hf6 O32'
_chemical_formula_weight 2788.31
_space_group_crystal_system cubic
_space_group_IT_number 225
_space_group_name_Hall '-F 4 2 3'
_space_group_name_H-M_alt 'F m -3 m'
_symmetry_space_group_name_Hall '-F 4 2 3'
_symmetry_space_group_name_H-M 'F m -3 m'
_atom_sites_solution_hydrogens geom
_atom_sites_solution_primary iterative
_audit_creation_date 2015-04-22
_audit_creation_method
;
Olex2 1.2
(compiled 2015.01.26 svn.r3150 for OlexSys, GUI svn.r4998)
;
_cell_angle_alpha 90
_cell_angle_beta 90
_cell_angle_gamma 90
_cell_formula_units_Z 4
_cell_length_a 30.1107(12)
_cell_length_b 30.1107(12)
_cell_length_c 30.1107(12)
_cell_measurement_reflns_used 21604
_cell_measurement_temperature 100
_cell_measurement_theta_max 27.5
_cell_measurement_theta_min 2.3
_cell_volume 27300.0(19)
_computing_cell_refinement
;
CrystalClear-SM Expert 3.1 b27 (Rigaku, 20112)
;
_computing_data_collection
;
CrystalClear-SM Expert 3.1 b27 (Rigaku, 20112)
;
_computing_data_reduction
;
CrystalClear-SM Expert 3.1 b27 (Rigaku, 20112)
;
_computing_molecular_graphics 'Olex2 (Dolomanov et al., 2009)'
_computing_publication_material 'Olex2 (Dolomanov et al., 2009)'
_computing_structure_refinement 'ShelXL (Sheldrick, 2008)'
_computing_structure_solution
;
Superflip (Palatinus & Chapuis, 2007;Palatinus & van der Lee, 2008;
Palatinus et al., 2012)
;
_diffrn_ambient_temperature 100
_diffrn_detector CCD
_diffrn_detector_area_resol_mean 28.5714
_diffrn_measured_fraction_theta_full 0.995
_diffrn_measured_fraction_theta_max 0.996
_diffrn_measurement_details
;
scan:
    Number of images: 225
               Slice: -39.5000 - 73.0000
         Image width: 0.5000
            Exp time: 20.0000
       Rotation axis: Omega
               Omega: 0.0000
               Kappa: 40.0000
                 Phi: -17.0000
                 XTD: 44.9831
              2theta: -17.1677
scan:
    Number of images: 61
               Slice: -65.0000 - -34.5000
         Image width: 0.5000
            Exp time: 20.0000
       Rotation axis: Omega
               Omega: 0.0000
               Kappa: 24.0000
                 Phi: 16.0000
                 XTD: 44.9831
              2theta: -17.1677
;
_diffrn_measurement_device 'four-circle \k diffractometer'
_diffrn_measurement_device_type 'Rigaku Saturn724+ (2x2 bin mode)'
_diffrn_measurement_method 'profile data from \w-scans'
_diffrn_measurement_specimen_support MiTeGen
_diffrn_orient_matrix_type d*Trek
_diffrn_orient_matrix_UB_11 -0.019115
_diffrn_orient_matrix_UB_12 0.027009
_diffrn_orient_matrix_UB_13 0.002840
_diffrn_orient_matrix_UB_21 0.026798
_diffrn_orient_matrix_UB_22 0.019322
_diffrn_orient_matrix_UB_23 -0.003390
_diffrn_orient_matrix_UB_31 -0.004410
_diffrn_orient_matrix_UB_32 0.000341
_diffrn_orient_matrix_UB_33 -0.032915
_diffrn_radiation_monochromator Mirrors
_diffrn_radiation_type MoK\a
_diffrn_radiation_wavelength 0.71073
_diffrn_reflns_av_R_equivalents 0.0339
_diffrn_reflns_av_unetI/netI 0.0119
_diffrn_reflns_laue_measured_fraction_full 0.995
_diffrn_reflns_laue_measured_fraction_max 0.996
_diffrn_reflns_limit_h_max 29
_diffrn_reflns_limit_h_min -36
_diffrn_reflns_limit_k_max 22
_diffrn_reflns_limit_k_min -39
_diffrn_reflns_limit_l_max 15
_diffrn_reflns_limit_l_min -39
_diffrn_reflns_number 23032
_diffrn_reflns_point_group_measured_fraction_full 0.995
_diffrn_reflns_point_group_measured_fraction_max 0.996
_diffrn_reflns_theta_full 25.242
_diffrn_reflns_theta_max 27.473
_diffrn_reflns_theta_min 2.343
_diffrn_source 'Rotating Anode'
_diffrn_source_current 55.0
_diffrn_source_power 2.475
_diffrn_source_voltage 45.0
_diffrn_standards_number 0
_exptl_absorpt_coefficient_mu 2.300
_exptl_absorpt_correction_T_max 1.000
_exptl_absorpt_correction_T_min 0.705
_exptl_absorpt_correction_type multi-scan
_exptl_absorpt_process_details 'CrystalClear-SM Expert 3.1 b27 (Rigaku, 20112)'
_exptl_crystal_colour Colorless
_exptl_crystal_density_diffrn 0.678
_exptl_crystal_density_method "'not measured'"
_exptl_crystal_description Block
_exptl_crystal_F_000 5264
_exptl_crystal_size_max 0.03
_exptl_crystal_size_mid 0.02
_exptl_crystal_size_min 0.02
_refine_diff_density_max 0.908
_refine_diff_density_min -1.081
_refine_diff_density_rms 0.100
_refine_ls_extinction_method none
_refine_ls_goodness_of_fit_ref 1.092
_refine_ls_hydrogen_treatment constr
_refine_ls_matrix_type full
_refine_ls_number_parameters 27
_refine_ls_number_reflns 1601
_refine_ls_number_restraints 22
_refine_ls_restrained_S_all 1.122
_refine_ls_R_factor_all 0.0491
_refine_ls_R_factor_gt 0.0462
_refine_ls_shift/su_max 0.000
_refine_ls_shift/su_mean 0.000
_refine_ls_structure_factor_coef Fsqd
_refine_ls_weighting_details 'w=1/[\s^2^(Fo^2^)+(0.0725P)^2^+190.3025P] where P=(Fo^2^+2Fc^2^)/3'
_refine_ls_weighting_scheme calc
_refine_ls_wR_factor_gt 0.1276
_refine_ls_wR_factor_ref 0.1308
_reflns_Friedel_coverage 0.000
_reflns_number_gt 1495
_reflns_number_total 1601
_reflns_threshold_expression 'I > 2\s(I)'
_cod_data_source_file ja5b05434_si_002.cif
_cod_data_source_block 2
_cod_depositor_comments
;
The following automatic conversions were performed:

'_exptl_absorpt_correction_type' value 'Multi-scan' changed to
'multi-scan' according to
/usr/data/users/saulius/crontab/automatic-downloads/rss-feeds/ACS/lib/dictionaries/cif_core.dic
dictionary named 'cif_core.dic' version 2.4.2 from 2011-04-26.

Automatic conversion script
Id: cif_fix_values 3271 2015-04-21 07:52:19Z andrius 

 Adding full bibliography for 4124172--4124178.cif.
;
_cod_original_cell_volume 27300(3)
_cod_database_code 4124176
_shelx_space_group_comment
;
The symmetry employed for this shelxl refinement is uniquely defined
by the following loop, which should always be used as a source of
symmetry information in preference to the above space-group names.
They are only intended as comments.
;
_olex2_refinement_description
;
1. Fixed Uiso
 At 1.2 times of:
  All C(H) groups
2. Restrained distances
 C1-C2
 1.48 with sigma of 0.01
 C3-C2 = C4-C3 = C5-C4
 1.39 with sigma of 0.01
 C6-C5
 1.434 with sigma of 0.02
 C6-C6_$1
 1.181 with sigma of 0.02
 C2-C4 \\sim C3-C5
 with sigma of 0.02
3. Restrained planarity
 C2, C3, C4, C5
 with sigma of 0.1
4. Uiso/Uaniso restraints and constraints
C1 \\sim C2 \\sim C3 \\sim C4 \\sim C5 \\sim C6: within 1.7A with sigma of 0.04
and sigma for terminal atoms of 0.08
: with sigma of 0.1 and sigma for terminal atoms of 0.2
5. Rigid body (RIGU) restrains
 All non-hydrogen atoms
 with sigma for 1-2 distances of 0.004 and sigma for 1-3 distances of 0.004
6.a Aromatic/amide H refined with riding coordinates:
 C3(H3), C4(H4)
;
_shelx_shelxl_version_number 2014/7
_olex2_submission_special_instructions 'No special instructions were received'
_platon_squeeze_void_probe_radius 1.20

loop_
_space_group_symop_operation_xyz
'x, y, z'
'-y, x, z'
'-x, -y, z'
'y, -x, z'
'x, -z, y'
'x, -y, -z'
'x, z, -y'
'z, y, -x'
'-x, y, -z'
'-z, y, x'
'z, x, y'
'y, z, x'
'-y, -z, x'
'z, -x, -y'
'-y, z, -x'
'-z, -x, y'
'-z, x, -y'
'y, -z, -x'
'y, x, -z'
'-y, -x, -z'
'-x, z, y'
'-x, -z, -y'
'z, -y, x'
'-z, -y, -x'
'x, y+1/2, z+1/2'
'-y, x+1/2, z+1/2'
'-x, -y+1/2, z+1/2'
'y, -x+1/2, z+1/2'
'x, -z+1/2, y+1/2'
'x, -y+1/2, -z+1/2'
'x, z+1/2, -y+1/2'
'z, y+1/2, -x+1/2'
'-x, y+1/2, -z+1/2'
'-z, y+1/2, x+1/2'
'z, x+1/2, y+1/2'
'y, z+1/2, x+1/2'
'-y, -z+1/2, x+1/2'
'z, -x+1/2, -y+1/2'
'-y, z+1/2, -x+1/2'
'-z, -x+1/2, y+1/2'
'-z, x+1/2, -y+1/2'
'y, -z+1/2, -x+1/2'
'y, x+1/2, -z+1/2'
'-y, -x+1/2, -z+1/2'
'-x, z+1/2, y+1/2'
'-x, -z+1/2, -y+1/2'
'z, -y+1/2, x+1/2'
'-z, -y+1/2, -x+1/2'
'x+1/2, y, z+1/2'
'-y+1/2, x, z+1/2'
'-x+1/2, -y, z+1/2'
'y+1/2, -x, z+1/2'
'x+1/2, -z, y+1/2'
'x+1/2, -y, -z+1/2'
'x+1/2, z, -y+1/2'
'z+1/2, y, -x+1/2'
'-x+1/2, y, -z+1/2'
'-z+1/2, y, x+1/2'
'z+1/2, x, y+1/2'
'y+1/2, z, x+1/2'
'-y+1/2, -z, x+1/2'
'z+1/2, -x, -y+1/2'
'-y+1/2, z, -x+1/2'
'-z+1/2, -x, y+1/2'
'-z+1/2, x, -y+1/2'
'y+1/2, -z, -x+1/2'
'y+1/2, x, -z+1/2'
'-y+1/2, -x, -z+1/2'
'-x+1/2, z, y+1/2'
'-x+1/2, -z, -y+1/2'
'z+1/2, -y, x+1/2'
'-z+1/2, -y, -x+1/2'
'x+1/2, y+1/2, z'
'-y+1/2, x+1/2, z'
'-x+1/2, -y+1/2, z'
'y+1/2, -x+1/2, z'
'x+1/2, -z+1/2, y'
'x+1/2, -y+1/2, -z'
'x+1/2, z+1/2, -y'
'z+1/2, y+1/2, -x'
'-x+1/2, y+1/2, -z'
'-z+1/2, y+1/2, x'
'z+1/2, x+1/2, y'
'y+1/2, z+1/2, x'
'-y+1/2, -z+1/2, x'
'z+1/2, -x+1/2, -y'
'-y+1/2, z+1/2, -x'
'-z+1/2, -x+1/2, y'
'-z+1/2, x+1/2, -y'
'y+1/2, -z+1/2, -x'
'y+1/2, x+1/2, -z'
'-y+1/2, -x+1/2, -z'
'-x+1/2, z+1/2, y'
'-x+1/2, -z+1/2, -y'
'z+1/2, -y+1/2, x'
'-z+1/2, -y+1/2, -x'
'-x, -y, -z'
'y, -x, -z'
'x, y, -z'
'-y, x, -z'
'-x, z, -y'
'-x, y, z'
'-x, -z, y'
'-z, -y, x'
'x, -y, z'
'z, -y, -x'
'-z, -x, -y'
'-y, -z, -x'
'y, z, -x'
'-z, x, y'
'y, -z, x'
'z, x, -y'
'z, -x, y'
'-y, z, x'
'-y, -x, z'
'y, x, z'
'x, -z, -y'
'x, z, y'
'-z, y, -x'
'z, y, x'
'-x, -y+1/2, -z+1/2'
'y, -x+1/2, -z+1/2'
'x, y+1/2, -z+1/2'
'-y, x+1/2, -z+1/2'
'-x, z+1/2, -y+1/2'
'-x, y+1/2, z+1/2'
'-x, -z+1/2, y+1/2'
'-z, -y+1/2, x+1/2'
'x, -y+1/2, z+1/2'
'z, -y+1/2, -x+1/2'
'-z, -x+1/2, -y+1/2'
'-y, -z+1/2, -x+1/2'
'y, z+1/2, -x+1/2'
'-z, x+1/2, y+1/2'
'y, -z+1/2, x+1/2'
'z, x+1/2, -y+1/2'
'z, -x+1/2, y+1/2'
'-y, z+1/2, x+1/2'
'-y, -x+1/2, z+1/2'
'y, x+1/2, z+1/2'
'x, -z+1/2, -y+1/2'
'x, z+1/2, y+1/2'
'-z, y+1/2, -x+1/2'
'z, y+1/2, x+1/2'
'-x+1/2, -y, -z+1/2'
'y+1/2, -x, -z+1/2'
'x+1/2, y, -z+1/2'
'-y+1/2, x, -z+1/2'
'-x+1/2, z, -y+1/2'
'-x+1/2, y, z+1/2'
'-x+1/2, -z, y+1/2'
'-z+1/2, -y, x+1/2'
'x+1/2, -y, z+1/2'
'z+1/2, -y, -x+1/2'
'-z+1/2, -x, -y+1/2'
'-y+1/2, -z, -x+1/2'
'y+1/2, z, -x+1/2'
'-z+1/2, x, y+1/2'
'y+1/2, -z, x+1/2'
'z+1/2, x, -y+1/2'
'z+1/2, -x, y+1/2'
'-y+1/2, z, x+1/2'
'-y+1/2, -x, z+1/2'
'y+1/2, x, z+1/2'
'x+1/2, -z, -y+1/2'
'x+1/2, z, y+1/2'
'-z+1/2, y, -x+1/2'
'z+1/2, y, x+1/2'
'-x+1/2, -y+1/2, -z'
'y+1/2, -x+1/2, -z'
'x+1/2, y+1/2, -z'
'-y+1/2, x+1/2, -z'
'-x+1/2, z+1/2, -y'
'-x+1/2, y+1/2, z'
'-x+1/2, -z+1/2, y'
'-z+1/2, -y+1/2, x'
'x+1/2, -y+1/2, z'
'z+1/2, -y+1/2, -x'
'-z+1/2, -x+1/2, -y'
'-y+1/2, -z+1/2, -x'
'y+1/2, z+1/2, -x'
'-z+1/2, x+1/2, y'
'y+1/2, -z+1/2, x'
'z+1/2, x+1/2, -y'
'z+1/2, -x+1/2, y'
'-y+1/2, z+1/2, x'
'-y+1/2, -x+1/2, z'
'y+1/2, x+1/2, z'
'x+1/2, -z+1/2, -y'
'x+1/2, z+1/2, y'
'-z+1/2, y+1/2, -x'
'z+1/2, y+1/2, x'

loop_
_atom_site_label
_atom_site_type_symbol
_atom_site_fract_x
_atom_site_fract_y
_atom_site_fract_z
_atom_site_U_iso_or_equiv
_atom_site_adp_type
_atom_site_occupancy
_atom_site_site_symmetry_order
_atom_site_calc_flag
_atom_site_refinement_flags_posn
_atom_site_refinement_flags_adp
_atom_site_refinement_flags_occupancy
Hf2 Hf 0.5000 0.08137(2) 0.5000 0.0514(2) Uani 1 8 d S TU P
O1 O 0.5617(3) 0.1188(2) 0.5000 0.137(3) Uani 1 2 d S TU P
O2 O 0.53932(19) 0.03932(19) 0.46068(19) 0.083(3) Uani 1 6 d S TU P
C1 C 0.6019(8) 0.1019(8) 0.5000 0.184(9) Uiso 1 4 d DS TU P
C2 C 0.6368(8) 0.1368(8) 0.5000 0.379(19) Uiso 1 4 d DS TU P
C3 C 0.6817(7) 0.1231(5) 0.5000 0.441(19) Uiso 1 2 d DS TU P
H3 H 0.6893 0.0932 0.5000 0.529 Uiso 1 2 calc RS T P
C4 C 0.7144(7) 0.1565(5) 0.5000 0.59(2) Uiso 1 2 d DS TU P
H4 H 0.7444 0.1490 0.5000 0.714 Uiso 1 2 calc RS T P
C5 C 0.7015(5) 0.2015(5) 0.5000 0.65(3) Uiso 1 4 d DS TU P
C6 C 0.7360(2) 0.2360(2) 0.5000 0.67(4) Uiso 1 4 d DS TU P

loop_
_atom_site_aniso_label
_atom_site_aniso_U_11
_atom_site_aniso_U_22
_atom_site_aniso_U_33
_atom_site_aniso_U_23
_atom_site_aniso_U_13
_atom_site_aniso_U_12
Hf2 0.0685(3) 0.0173(2) 0.0685(3) 0.000 0.000 0.000
O1 0.142(6) 0.068(3) 0.199(8) 0.000 0.000 -0.072(4)
O2 0.083(3) 0.083(3) 0.083(3) -0.028(3) -0.028(3) 0.028(3)

loop_
_atom_type_symbol
_atom_type_description
_atom_type_scat_dispersion_real
_atom_type_scat_dispersion_imag
_atom_type_scat_source
C C 0.0033 0.0016 'International Tables Vol C Tables 4.2.6.8 and 6.1.1.4'
H H 0.0000 0.0000 'International Tables Vol C Tables 4.2.6.8 and 6.1.1.4'
Hf Hf -0.5830 6.1852 'International Tables Vol C Tables 4.2.6.8 and 6.1.1.4'
O O 0.0106 0.0060 'International Tables Vol C Tables 4.2.6.8 and 6.1.1.4'

loop_
_geom_angle_atom_site_label_1
_geom_angle_atom_site_label_2
_geom_angle_atom_site_label_3
_geom_angle
_geom_angle_site_symmetry_1
_geom_angle_site_symmetry_3
Hf2 Hf2 Hf2 60.0 74_545 125_645
Hf2 Hf2 Hf2 60.0 74_545 29
Hf2 Hf2 Hf2 90.0 125_645 29
Hf2 Hf2 Hf2 60.0 29 170_556
Hf2 Hf2 Hf2 90.0 74_545 170_556
Hf2 Hf2 Hf2 60.0 125_645 170_556
O1 Hf2 Hf2 111.51(15) 8_556 74_545
O1 Hf2 Hf2 166.2(2) 102_655 170_556
O1 Hf2 Hf2 166.2(2) 8_556 29
O1 Hf2 Hf2 76.2(2) 102_655 74_545
O1 Hf2 Hf2 76.2(2) . 170_556
O1 Hf2 Hf2 111.51(15) . 29
O1 Hf2 Hf2 111.51(15) . 125_645
O1 Hf2 Hf2 76.2(2) 8_556 125_645
O1 Hf2 Hf2 111.51(15) 10_655 170_556
O1 Hf2 Hf2 111.51(15) 102_655 29
O1 Hf2 Hf2 111.51(15) 102_655 125_645
O1 Hf2 Hf2 166.2(2) . 74_545
O1 Hf2 Hf2 111.51(15) 10_655 74_545
O1 Hf2 Hf2 111.51(15) 8_556 170_556
O1 Hf2 Hf2 76.2(2) 10_655 29
O1 Hf2 Hf2 166.2(2) 10_655 125_645
O1 Hf2 O1 74.4(2) 10_655 .
O1 Hf2 O1 117.5(5) 10_655 8_556
O1 Hf2 O1 74.4(2) 10_655 102_655
O1 Hf2 O1 117.5(5) 102_655 .
O1 Hf2 O1 74.4(2) 8_556 .
O1 Hf2 O1 74.4(2) 8_556 102_655
O2 Hf2 Hf2 88.4(2) 99_556 74_545
O2 Hf2 Hf2 88.4(2) 74_545 170_556
O2 Hf2 Hf2 34.38(12) 74_545 74_545
O2 Hf2 Hf2 34.38(12) . 125_645
O2 Hf2 Hf2 34.38(12) 99_556 29
O2 Hf2 Hf2 34.38(12) 74_545 125_645
O2 Hf2 Hf2 88.4(2) . 74_545
O2 Hf2 Hf2 34.38(12) 99_556 170_556
O2 Hf2 Hf2 88.4(2) . 29
O2 Hf2 Hf2 88.4(2) 172_546 170_556
O2 Hf2 Hf2 34.38(12) . 170_556
O2 Hf2 Hf2 88.4(2) 172_546 125_645
O2 Hf2 Hf2 34.38(12) 172_546 29
O2 Hf2 Hf2 88.4(2) 74_545 29
O2 Hf2 Hf2 34.38(12) 172_546 74_545
O2 Hf2 Hf2 88.4(2) 99_556 125_645
O2 Hf2 O1 80.2(3) 74_545 8_556
O2 Hf2 O1 142.66(9) 74_545 10_655
O2 Hf2 O1 142.66(9) 74_545 .
O2 Hf2 O1 80.2(3) 74_545 102_655
O2 Hf2 O1 142.66(9) 99_556 8_556
O2 Hf2 O1 80.2(3) 99_556 10_655
O2 Hf2 O1 142.66(9) 99_556 102_655
O2 Hf2 O1 142.66(9) . 102_655
O2 Hf2 O1 80.2(3) 172_546 102_655
O2 Hf2 O1 80.2(3) . .
O2 Hf2 O1 80.2(3) . 8_556
O2 Hf2 O1 142.66(9) 172_546 .
O2 Hf2 O1 142.66(9) . 10_655
O2 Hf2 O1 80.2(3) 172_546 10_655
O2 Hf2 O1 142.66(9) 172_546 8_556
O2 Hf2 O1 80.2(3) 99_556 .
O2 Hf2 O2 105.8(5) 74_545 99_556
O2 Hf2 O2 68.7(3) . 99_556
O2 Hf2 O2 68.7(3) 172_546 99_556
O2 Hf2 O2 105.8(5) . 172_546
O2 Hf2 O2 68.7(3) 74_545 172_546
O2 Hf2 O2 68.7(3) . 74_545
C1 O1 Hf2 125.9(14) . .
Hf2 O2 Hf2 111.2(2) 170_556 .
Hf2 O2 Hf2 111.2(2) 125_645 .
Hf2 O2 Hf2 111.2(2) 125_645 170_556
O1 C1 O1 136(3) . 91_546
O1 C1 C2 112.2(14) 91_546 .
O1 C1 C2 112.2(14) . .
C3 C2 C1 118.0(10) 91_546 .
C3 C2 C1 118.0(10) . .
C3 C2 C3 124(2) 91_546 .
C4 C3 C2 117.4(13) . .
C3 C4 C5 119.5(13) . .
C4 C5 C4 122(2) . 91_546
C4 C5 C6 118.9(10) . .
C4 C5 C6 118.9(10) 91_546 .
C6 C6 C5 180.0(18) 20_666 .

loop_
_geom_bond_atom_site_label_1
_geom_bond_atom_site_label_2
_geom_bond_distance
_geom_bond_site_symmetry_2
Hf2 Hf2 3.4650(5) 170_556
Hf2 Hf2 3.4650(5) 29
Hf2 Hf2 3.4650(5) 125_645
Hf2 Hf2 3.4650(5) 74_545
Hf2 O1 2.172(6) 8_556
Hf2 O1 2.172(6) 10_655
Hf2 O1 2.172(6) 102_655
Hf2 O1 2.172(6) .
Hf2 O2 2.099(3) 99_556
Hf2 O2 2.099(3) 74_545
Hf2 O2 2.099(3) .
Hf2 O2 2.099(3) 172_546
O1 C1 1.313(13) .
O2 Hf2 2.099(3) 170_556
O2 Hf2 2.099(3) 125_645
C1 O1 1.313(13) 91_546
C1 C2 1.489(10) .
C2 C3 1.413(10) 91_546
C2 C3 1.413(10) .
C3 C4 1.408(10) .
C4 C5 1.408(10) .
C5 C4 1.408(10) 91_546
C5 C6 1.473(19) .
C6 C6 1.19(2) 20_666

loop_
_platon_squeeze_void_nr
_platon_squeeze_void_average_x
_platon_squeeze_void_average_y
_platon_squeeze_void_average_z
_platon_squeeze_void_volume
_platon_squeeze_void_count_electrons
_platon_squeeze_void_content
1 0.285 -0.005 -0.004 20364 3439 ' '
